data_1531375
loop_
_publ_author_name
'Esmaeilzadeh, S.'
'Grins, J.'

_publ_section_title
;
 Meta-stable phases in the Mn - Ta - O system
;
_journal_name_full 'Solid State Sciences'
_journal_page_first 117
_journal_page_last 123
_journal_volume 4
_journal_year 2002
_chemical_formula_sum 'Mn0.666 O4 Ta1.334'
_chemical_name_systematic '(Mn0.333 Ta0.667)2 O4'
_space_group_IT_number 13
_symmetry_space_group_name_Hall '-P 2yc'
_symmetry_space_group_name_H-M 'P 1 2/c 1'
_cell_angle_alpha 90
_cell_angle_beta 90.355
_cell_angle_gamma 90
_cell_formula_units_Z 2
_cell_length_a 4.7565
_cell_length_b 5.7281
_cell_length_c 5.1358
_cell_volume 139.926
_citation_journal_id_ASTM SSSCFJ
_cod_data_source_file Esmaeilzadeh_SSSCFJ_2002_895.cif
_cod_data_source_block Mn0.666O4Ta1.334
_cod_original_cell_volume 139.9258
_cod_database_code 1531375

loop_
_symmetry_equiv_pos_as_xyz
x,y,z
-x,y,-z+1/2
-x,-y,-z
x,-y,z-1/2

loop_
_atom_site_label
_atom_site_type_symbol
_atom_site_fract_x
_atom_site_fract_y
_atom_site_fract_z
_atom_site_occupancy
_atom_site_U_iso_or_equiv
Ta2 Ta+5 0 0.168 0.25 0.667 0.0
Ta1 Ta+5 0.5 0.669 0.25 0.667 0.0
Mn1 Mn+2 0.5 0.669 0.25 0.333 0.0
Mn2 Mn+2 0 0.168 0.25 0.333 0.0
O2 O-2 0.281 0.405 0.438 1 0.0
O1 O-2 0.205 0.135 0.906 1 0.0
